data_1570849
loop_
_publ_author_name
'Vermersch, Fran&#xe7;ois'
'Wang, Victor T.'
'Abdellaoui, Mehdi'
'Jazzar, Rodolphe'
'Bertrand, Guy'

_publ_section_title
;
 Ambiphilicity of ring-expanded N-heterocyclic carbenes.
;
_journal_issue 10
_journal_name_full 'Chemical science'
_journal_page_first 3707
_journal_page_last 3710
_journal_paper_doi 10.1039/d3sc04543a
_journal_volume 15
_journal_year 2024
_chemical_formula_moiety 'C30 H44 N2 Se, C6 H6'
_chemical_formula_sum 'C36 H50 N2 Se'
_chemical_formula_weight 589.74
_space_group_crystal_system monoclinic
_space_group_IT_number 14
_space_group_name_Hall '-P 2ybc'
_space_group_name_H-M_alt 'P 1 21/c 1'
_atom_sites_solution_hydrogens geom
_atom_sites_solution_primary dual
_audit_creation_date 2023-08-20
_audit_creation_method
;
Olex2 1.5
(compiled 2023.08.17 svn.r577a77a9 for OlexSys, GUI svn.r6817)
;
_audit_update_record
;
2023-08-29 deposited with the CCDC.	2024-01-19 downloaded from the CCDC.
;
_cell_angle_alpha 90
_cell_angle_beta 116.049(2)
_cell_angle_gamma 90
_cell_formula_units_Z 4
_cell_length_a 15.9260(9)
_cell_length_b 15.8347(8)
_cell_length_c 14.3550(8)
_cell_measurement_reflns_used 9869
_cell_measurement_temperature 273.15
_cell_measurement_theta_max 25.35
_cell_measurement_theta_min 2.84
_cell_volume 3252.4(3)
_computing_cell_refinement 'SAINT v8.40B (Bruker, 2019)'
_computing_data_collection 'APEX4 v2022.1-1 (Bruker, 2022)'
_computing_data_reduction 'SAINT v8.40B (Bruker, 2019)'
_computing_molecular_graphics 'Olex2 1.5 (Dolomanov et al., 2009)'
_computing_publication_material 'Olex2 1.5 (Dolomanov et al., 2009)'
_computing_structure_refinement 'XL  (Sheldrick, 2008)'
_computing_structure_solution 'XT (Sheldrick, 2008)'
_diffrn_ambient_temperature 273.15
_diffrn_detector 'Bruker Photon III Area Detector'
_diffrn_detector_area_resol_mean 7.407
_diffrn_detector_type 'CPAD Area Detector'
_diffrn_measured_fraction_theta_full 0.999
_diffrn_measured_fraction_theta_max 0.999
_diffrn_measurement_device 'Fixed Chi Three-Circle Diffractometer'
_diffrn_measurement_device_type 'Bruker D8 Venture'
_diffrn_measurement_method '\w and \f scans'
_diffrn_radiation_monochromator 'Double Bounce Multilayer Mirrors'
_diffrn_radiation_probe x-ray
_diffrn_radiation_type MoK\a
_diffrn_radiation_wavelength 0.71073
_diffrn_radiation_xray_symbol K-L~3~
_diffrn_reflns_av_R_equivalents 0.0917
_diffrn_reflns_av_unetI/netI 0.0401
_diffrn_reflns_Laue_measured_fraction_full 0.999
_diffrn_reflns_Laue_measured_fraction_max 0.999
_diffrn_reflns_limit_h_max 19
_diffrn_reflns_limit_h_min -19
_diffrn_reflns_limit_k_max 19
_diffrn_reflns_limit_k_min -19
_diffrn_reflns_limit_l_max 17
_diffrn_reflns_limit_l_min -17
_diffrn_reflns_number 70350
_diffrn_reflns_point_group_measured_fraction_full 0.999
_diffrn_reflns_point_group_measured_fraction_max 0.999
_diffrn_reflns_theta_full 25.242
_diffrn_reflns_theta_max 25.379
_diffrn_reflns_theta_min 2.838
_diffrn_source 'Micro Focus Rotating Anode'
_diffrn_source_current 50.0
_diffrn_source_power 2.5
_diffrn_source_type 'Bruker TXS'
_diffrn_source_voltage 50.0
_diffrn_standards_number 0
_exptl_absorpt_coefficient_mu 1.180
_exptl_absorpt_correction_T_max 0.7452
_exptl_absorpt_correction_T_min 0.5684
_exptl_absorpt_correction_type multi-scan
_exptl_absorpt_process_details
;
SADABS-2016/2 (Bruker,2016/2) was used for absorption correction.
wR2(int) was 0.1796 before and 0.0953 after correction.
The Ratio of minimum to maximum transmission is 0.7627.
The \l/2 correction factor is Not present.
;
_exptl_crystal_colour colourless
_exptl_crystal_colour_primary colourless
_exptl_crystal_density_diffrn 1.204
_exptl_crystal_description block
_exptl_crystal_F_000 1256
_exptl_crystal_size_max 0.03
_exptl_crystal_size_mid 0.02
_exptl_crystal_size_min 0.01
_refine_diff_density_max 0.416
_refine_diff_density_min -0.490
_refine_diff_density_rms 0.054
_refine_ls_extinction_method none
_refine_ls_goodness_of_fit_ref 1.023
_refine_ls_hydrogen_treatment constr
_refine_ls_matrix_type full
_refine_ls_number_parameters 360
_refine_ls_number_reflns 5970
_refine_ls_number_restraints 0
_refine_ls_restrained_S_all 1.023
_refine_ls_R_factor_all 0.0425
_refine_ls_R_factor_gt 0.0320
_refine_ls_shift/su_max 0.001
_refine_ls_shift/su_mean 0.000
_refine_ls_structure_factor_coef Fsqd
_refine_ls_weighting_details 'w=1/[\s^2^(Fo^2^)+(0.0317P)^2^+2.1860P] where P=(Fo^2^+2Fc^2^)/3'
_refine_ls_weighting_scheme calc
_refine_ls_wR_factor_gt 0.0768
_refine_ls_wR_factor_ref 0.0824
_reflns_Friedel_coverage 0.000
_reflns_number_gt 4969
_reflns_number_total 5970
_reflns_threshold_expression 'I > 2\s(I)'
_cod_data_source_file d3sc04543a2.cif
_cod_data_source_block 4a
_cod_depositor_comments
;
The following automatic conversions were performed:

data item '_diffrn_radiation_probe' value 'X-ray' was changed to
'x-ray' in accordance with the
/home/data/users/saulius/crontab/automatic-downloads/rss-feeds/RSC/lib/dictionaries/cif_core.dic
dictionary named 'cif_core.dic' version 2.4.2 last updated on
2011-04-26.

Automatic conversion script
Id: cif_fix_values 8170 2020-07-09 18:12:32Z antanas 

 Adding full bibliography for 1570844--1570850.cif.
;
_cod_database_code 1570849
_shelx_shelxl_version_number 2019/1
_shelx_space_group_comment
;
The symmetry employed for this shelxl refinement is uniquely defined
by the following loop, which should always be used as a source of
symmetry information in preference to the above space-group names.
They are only intended as comments.
;
_shelx_estimated_absorpt_t_max 0.988
_shelx_estimated_absorpt_t_min 0.965
_olex2_refinement_description
;
1.a Ternary CH refined with riding coordinates:
 C13(H13), C16(H16), C25(H25), C28(H28)
1.b Secondary CH2 refined with riding coordinates:
 C2(H2A,H2B), C3(H3A,H3B), C4(H4A,H4B), C5(H5A,H5B), C6(H6A,H6B)
1.c Aromatic/amide H refined with riding coordinates:
 C9(H9), C10(H10), C11(H11), C21(H21), C22(H22), C23(H23), C1S(H1S), C2S(H2S),
 C3S(H3S), C4S(H4S), C5S(H5S), C6S(H6S)
1.d Idealised Me refined as rotating group:
 C14(H14A,H14B,H14C), C15(H15A,H15B,H15C), C17(H17A,H17B,H17C), C18(H18A,H18B,
 H18C), C26(H26A,H26B,H26C), C27(H27A,H27B,H27C), C29(H29B,H29A,H29C), C30(H30A,
 H30B,H30C)
;
_olex2_submission_special_instructions 'No special instructions were received'

loop_
_space_group_symop_operation_xyz
'x, y, z'
'-x, y+1/2, -z+1/2'
'-x, -y, -z'
'x, -y-1/2, z-1/2'

loop_
_atom_site_label
_atom_site_type_symbol
_atom_site_fract_x
_atom_site_fract_y
_atom_site_fract_z
_atom_site_U_iso_or_equiv
_atom_site_adp_type
_atom_site_occupancy
_atom_site_site_symmetry_order
_atom_site_calc_flag
_atom_site_refinement_flags_posn
_atom_site_refinement_flags_adp
_atom_site_refinement_flags_occupancy
_atom_site_disorder_assembly
_atom_site_disorder_group
Se1 Se 0.66975(2) 0.24560(2) 0.80124(2) 0.01810(8) Uani 1 1 d . . . . .
N002 N 0.63814(11) 0.33094(9) 0.61850(12) 0.0152(3) Uani 1 1 d . . . . .
N003 N 0.77837(11) 0.25472(9) 0.69266(12) 0.0145(3) Uani 1 1 d . . . . .
C1 C 0.69775(13) 0.27974(11) 0.69459(15) 0.0147(4) Uani 1 1 d . . . . .
C2 C 0.65799(13) 0.38845(12) 0.54838(15) 0.0183(4) Uani 1 1 d . . . . .
H2A H 0.608893 0.430640 0.522012 0.022 Uiso 1 1 calc R U . . .
H2B H 0.654220 0.355702 0.489568 0.022 Uiso 1 1 calc R U . . .
C3 C 0.75248(13) 0.43451(12) 0.59544(16) 0.0188(4) Uani 1 1 d . . . . .
H3A H 0.741623 0.494213 0.579553 0.023 Uiso 1 1 calc R U . . .
H3B H 0.780047 0.428545 0.670249 0.023 Uiso 1 1 calc R U . . .
C4 C 0.82238(14) 0.40257(12) 0.55695(17) 0.0224(5) Uani 1 1 d . . . . .
H4A H 0.791873 0.402299 0.481748 0.027 Uiso 1 1 calc R U . . .
H4B H 0.873812 0.442356 0.578646 0.027 Uiso 1 1 calc R U . . .
C5 C 0.86241(14) 0.31484(13) 0.59430(17) 0.0224(4) Uani 1 1 d . . . . .
H5A H 0.888530 0.293716 0.549189 0.027 Uiso 1 1 calc R U . . .
H5B H 0.913354 0.320026 0.663338 0.027 Uiso 1 1 calc R U . . .
C6 C 0.79348(14) 0.24975(11) 0.59780(16) 0.0182(4) Uani 1 1 d . . . . .
H6A H 0.733965 0.257429 0.537571 0.022 Uiso 1 1 calc R U . . .
H6B H 0.816198 0.193744 0.593476 0.022 Uiso 1 1 calc R U . . .
C7 C 0.54224(13) 0.33840(12) 0.60382(15) 0.0168(4) Uani 1 1 d . . . . .
C8 C 0.47591(14) 0.28121(12) 0.53701(16) 0.0201(4) Uani 1 1 d . . . . .
C9 C 0.38288(14) 0.29359(13) 0.51773(17) 0.0246(5) Uani 1 1 d . . . . .
H9 H 0.337431 0.256061 0.474808 0.030 Uiso 1 1 calc R U . . .
C10 C 0.35720(14) 0.36041(13) 0.56116(17) 0.0256(5) Uani 1 1 d . . . . .
H10 H 0.294779 0.367743 0.546908 0.031 Uiso 1 1 calc R U . . .
C11 C 0.42388(14) 0.41673(13) 0.62596(17) 0.0236(5) Uani 1 1 d . . . . .
H11 H 0.405646 0.461580 0.654758 0.028 Uiso 1 1 calc R U . . .
C12 C 0.51796(14) 0.40709(12) 0.64861(15) 0.0184(4) Uani 1 1 d . . . . .
C13 C 0.50211(15) 0.20753(12) 0.48728(17) 0.0245(5) Uani 1 1 d . . . . .
H13 H 0.567779 0.214606 0.501498 0.029 Uiso 1 1 calc R U . . .
C14 C 0.49384(19) 0.12404(14) 0.5364(2) 0.0398(6) Uani 1 1 d . . . . .
H14A H 0.429596 0.114141 0.520937 0.060 Uiso 1 1 calc R U . . .
H14B H 0.530565 0.126888 0.610130 0.060 Uiso 1 1 calc R U . . .
H14C H 0.516183 0.078731 0.508789 0.060 Uiso 1 1 calc R U . . .
C15 C 0.44457(17) 0.20451(14) 0.36996(18) 0.0331(5) Uani 1 1 d . . . . .
H15A H 0.466500 0.159197 0.341955 0.050 Uiso 1 1 calc R U . . .
H15B H 0.450949 0.257049 0.340311 0.050 Uiso 1 1 calc R U . . .
H15C H 0.380019 0.195373 0.353705 0.050 Uiso 1 1 calc R U . . .
C16 C 0.58972(14) 0.47055(12) 0.71836(16) 0.0211(4) Uani 1 1 d . . . . .
H16 H 0.651186 0.452359 0.725849 0.025 Uiso 1 1 calc R U . . .
C17 C 0.59401(17) 0.47421(15) 0.82667(17) 0.0309(5) Uani 1 1 d . . . . .
H17A H 0.534313 0.491294 0.821597 0.046 Uiso 1 1 calc R U . . .
H17B H 0.640770 0.514222 0.868227 0.046 Uiso 1 1 calc R U . . .
H17C H 0.609655 0.419413 0.858288 0.046 Uiso 1 1 calc R U . . .
C18 C 0.57042(16) 0.55841(13) 0.66843(18) 0.0302(5) Uani 1 1 d . . . . .
H18A H 0.566806 0.554755 0.600006 0.045 Uiso 1 1 calc R U . . .
H18B H 0.620077 0.596096 0.709790 0.045 Uiso 1 1 calc R U . . .
H18C H 0.512306 0.579396 0.664209 0.045 Uiso 1 1 calc R U . . .
C19 C 0.84858(13) 0.20921(12) 0.78005(15) 0.0160(4) Uani 1 1 d . . . . .
C20 C 0.84731(14) 0.12038(12) 0.77734(16) 0.0205(4) Uani 1 1 d . . . . .
C21 C 0.92183(15) 0.07773(13) 0.85541(17) 0.0256(5) Uani 1 1 d . . . . .
H21 H 0.923177 0.019027 0.854785 0.031 Uiso 1 1 calc R U . . .
C22 C 0.99347(15) 0.12106(15) 0.93340(18) 0.0293(5) Uani 1 1 d . . . . .
H22 H 1.042818 0.091469 0.984135 0.035 Uiso 1 1 calc R U . . .
C23 C 0.99214(14) 0.20825(14) 0.93640(17) 0.0259(5) Uani 1 1 d . . . . .
H23 H 1.040031 0.236683 0.990315 0.031 Uiso 1 1 calc R U . . .
C24 C 0.91988(14) 0.25457(12) 0.85961(16) 0.0195(4) Uani 1 1 d . . . . .
C25 C 0.76757(15) 0.06995(12) 0.69670(17) 0.0230(5) Uani 1 1 d . . . . .
H25 H 0.721808 0.110045 0.649421 0.028 Uiso 1 1 calc R U . . .
C26 C 0.71841(16) 0.01656(13) 0.74763(18) 0.0292(5) Uani 1 1 d . . . . .
H26A H 0.666358 -0.012573 0.694927 0.044 Uiso 1 1 calc R U . . .
H26B H 0.696522 0.052750 0.785978 0.044 Uiso 1 1 calc R U . . .
H26C H 0.761674 -0.023827 0.793768 0.044 Uiso 1 1 calc R U . . .
C27 C 0.79976(18) 0.01288(14) 0.63200(19) 0.0341(6) Uani 1 1 d . . . . .
H27A H 0.844342 -0.027405 0.676582 0.051 Uiso 1 1 calc R U . . .
H27B H 0.828207 0.046781 0.598216 0.051 Uiso 1 1 calc R U . . .
H27C H 0.746837 -0.016389 0.580773 0.051 Uiso 1 1 calc R U . . .
C28 C 0.92001(14) 0.35019(13) 0.86780(16) 0.0225(5) Uani 1 1 d . . . . .
H28 H 0.868735 0.371636 0.804230 0.027 Uiso 1 1 calc R U . . .
C29 C 0.90110(17) 0.37783(14) 0.95905(17) 0.0294(5) Uani 1 1 d . . . . .
H29B H 0.899454 0.438377 0.961334 0.044 Uiso 1 1 calc R U . . .
H29A H 0.949886 0.357015 1.022573 0.044 Uiso 1 1 calc R U . . .
H29C H 0.842119 0.355440 0.950445 0.044 Uiso 1 1 calc R U . . .
C30 C 1.01077(16) 0.38979(15) 0.87584(19) 0.0337(6) Uani 1 1 d . . . . .
H30A H 1.006391 0.450191 0.877456 0.051 Uiso 1 1 calc R U . . .
H30B H 1.020434 0.373318 0.816918 0.051 Uiso 1 1 calc R U . . .
H30C H 1.062323 0.370658 0.938194 0.051 Uiso 1 1 calc R U . . .
C1S C 0.1487(2) 0.23306(17) 0.2351(2) 0.0460(7) Uani 1 1 d . . . . .
H1S H 0.138889 0.179462 0.254921 0.055 Uiso 1 1 calc R U . . .
C2S C 0.20181(18) 0.24242(16) 0.1829(2) 0.0404(6) Uani 1 1 d . . . . .
H2S H 0.228114 0.195323 0.167251 0.048 Uiso 1 1 calc R U . . .
C3S C 0.21634(18) 0.3204(2) 0.1538(2) 0.0486(7) Uani 1 1 d . . . . .
H3S H 0.252283 0.326656 0.117767 0.058 Uiso 1 1 calc R U . . .
C4S C 0.1782(2) 0.39011(18) 0.1773(2) 0.0566(9) Uani 1 1 d . . . . .
H4S H 0.188561 0.443510 0.157390 0.068 Uiso 1 1 calc R U . . .
C5S C 0.12459(19) 0.38114(18) 0.2303(2) 0.0528(8) Uani 1 1 d . . . . .
H5S H 0.098909 0.428277 0.246780 0.063 Uiso 1 1 calc R U . . .
C6S C 0.10958(19) 0.30205(19) 0.2586(2) 0.0492(7) Uani 1 1 d . . . . .
H6S H 0.072895 0.295138 0.293627 0.059 Uiso 1 1 calc R U . . .

loop_
_atom_site_aniso_label
_atom_site_aniso_U_11
_atom_site_aniso_U_22
_atom_site_aniso_U_33
_atom_site_aniso_U_23
_atom_site_aniso_U_13
_atom_site_aniso_U_12
Se1 0.01802(12) 0.02180(12) 0.01738(12) 0.00534(8) 0.01044(9) 0.00391(8)
N002 0.0153(8) 0.0147(8) 0.0153(8) 0.0023(6) 0.0065(7) 0.0004(6)
N003 0.0152(8) 0.0155(8) 0.0136(8) 0.0015(6) 0.0071(7) 0.0015(6)
C1 0.0163(10) 0.0106(8) 0.0151(10) -0.0018(7) 0.0051(8) -0.0012(7)
C2 0.0199(10) 0.0169(10) 0.0172(10) 0.0031(8) 0.0074(9) 0.0013(8)
C3 0.0208(10) 0.0147(9) 0.0196(10) 0.0025(8) 0.0077(9) -0.0012(8)
C4 0.0226(11) 0.0214(10) 0.0257(12) 0.0038(8) 0.0127(9) -0.0041(8)
C5 0.0237(11) 0.0248(11) 0.0256(12) 0.0027(9) 0.0171(9) 0.0032(9)
C6 0.0227(11) 0.0174(10) 0.0182(10) 0.0001(8) 0.0124(9) 0.0032(8)
C7 0.0144(10) 0.0177(10) 0.0177(10) 0.0061(8) 0.0066(8) 0.0022(8)
C8 0.0197(10) 0.0172(10) 0.0213(11) 0.0057(8) 0.0070(9) -0.0008(8)
C9 0.0175(10) 0.0237(11) 0.0285(12) 0.0052(9) 0.0062(9) -0.0047(9)
C10 0.0139(10) 0.0319(12) 0.0316(13) 0.0104(10) 0.0104(9) 0.0036(9)
C11 0.0246(11) 0.0264(11) 0.0239(11) 0.0048(9) 0.0143(10) 0.0063(9)
C12 0.0200(10) 0.0192(10) 0.0163(10) 0.0049(8) 0.0082(9) 0.0025(8)
C13 0.0201(11) 0.0167(10) 0.0313(12) -0.0013(9) 0.0063(9) -0.0012(8)
C14 0.0502(16) 0.0202(12) 0.0399(15) 0.0011(10) 0.0115(13) -0.0030(11)
C15 0.0381(14) 0.0244(12) 0.0299(13) -0.0031(10) 0.0085(11) 0.0040(10)
C16 0.0199(10) 0.0203(10) 0.0212(11) -0.0009(8) 0.0074(9) 0.0032(8)
C17 0.0333(13) 0.0327(12) 0.0270(12) -0.0056(10) 0.0136(10) 0.0036(10)
C18 0.0269(12) 0.0224(11) 0.0314(13) -0.0007(9) 0.0036(10) 0.0007(9)
C19 0.0152(10) 0.0189(10) 0.0170(10) 0.0050(8) 0.0100(8) 0.0039(8)
C20 0.0226(11) 0.0206(10) 0.0248(11) 0.0051(8) 0.0162(9) 0.0032(8)
C21 0.0280(12) 0.0223(11) 0.0336(13) 0.0112(9) 0.0198(11) 0.0090(9)
C22 0.0202(11) 0.0388(13) 0.0305(13) 0.0190(10) 0.0127(10) 0.0126(10)
C23 0.0175(11) 0.0380(13) 0.0211(11) 0.0088(9) 0.0077(9) 0.0004(9)
C24 0.0137(10) 0.0272(11) 0.0198(11) 0.0046(8) 0.0094(9) 0.0008(8)
C25 0.0296(12) 0.0146(10) 0.0283(12) 0.0018(8) 0.0159(10) 0.0018(8)
C26 0.0356(13) 0.0211(11) 0.0345(13) 0.0003(9) 0.0188(11) -0.0053(9)
C27 0.0492(15) 0.0228(11) 0.0400(14) 0.0016(10) 0.0286(12) 0.0041(10)
C28 0.0217(11) 0.0256(11) 0.0183(11) 0.0023(8) 0.0072(9) -0.0043(9)
C29 0.0359(13) 0.0272(12) 0.0259(12) -0.0029(9) 0.0143(11) -0.0056(10)
C30 0.0324(13) 0.0371(13) 0.0314(13) -0.0022(10) 0.0139(11) -0.0152(10)
C1S 0.0553(18) 0.0352(14) 0.0467(17) 0.0057(12) 0.0216(15) -0.0045(12)
C2S 0.0309(14) 0.0460(16) 0.0346(14) -0.0072(12) 0.0056(12) 0.0024(11)
C3S 0.0311(14) 0.074(2) 0.0352(15) -0.0055(14) 0.0092(12) -0.0190(14)
C4S 0.0438(17) 0.0408(16) 0.058(2) 0.0122(14) -0.0028(15) -0.0148(13)
C5S 0.0299(14) 0.0403(16) 0.066(2) -0.0192(14) 0.0009(14) 0.0016(12)
C6S 0.0406(16) 0.0610(19) 0.0497(18) -0.0107(14) 0.0232(14) -0.0104(14)

loop_
_atom_type_symbol
_atom_type_description
_atom_type_scat_dispersion_real
_atom_type_scat_dispersion_imag
_atom_type_scat_source
C C 0.0033 0.0016 'International Tables Vol C Tables 4.2.6.8 and 6.1.1.4'
H H 0.0000 0.0000 'International Tables Vol C Tables 4.2.6.8 and 6.1.1.4'
N N 0.0061 0.0033 'International Tables Vol C Tables 4.2.6.8 and 6.1.1.4'
Se Se -0.0929 2.2259 'International Tables Vol C Tables 4.2.6.8 and 6.1.1.4'

loop_
_geom_angle_atom_site_label_1
_geom_angle_atom_site_label_2
_geom_angle_atom_site_label_3
_geom_angle
_geom_angle_site_symmetry_1
_geom_angle_site_symmetry_3
_geom_angle_publ_flag
C1 N002 C2 128.89(16) . . ?
C1 N002 C7 119.01(15) . . ?
C7 N002 C2 111.95(14) . . ?
C1 N003 C6 124.79(16) . . ?
C1 N003 C19 120.26(16) . . ?
C19 N003 C6 113.09(15) . . ?
N002 C1 Se1 120.15(14) . . ?
N003 C1 Se1 120.35(14) . . ?
N003 C1 N002 119.49(17) . . ?
N002 C2 H2A 108.1 . . ?
N002 C2 H2B 108.1 . . ?
N002 C2 C3 116.77(16) . . ?
H2A C2 H2B 107.3 . . ?
C3 C2 H2A 108.1 . . ?
C3 C2 H2B 108.1 . . ?
C2 C3 H3A 108.7 . . ?
C2 C3 H3B 108.7 . . ?
H3A C3 H3B 107.6 . . ?
C4 C3 C2 114.32(16) . . ?
C4 C3 H3A 108.7 . . ?
C4 C3 H3B 108.7 . . ?
C3 C4 H4A 108.4 . . ?
C3 C4 H4B 108.4 . . ?
H4A C4 H4B 107.4 . . ?
C5 C4 C3 115.64(16) . . ?
C5 C4 H4A 108.4 . . ?
C5 C4 H4B 108.4 . . ?
C4 C5 H5A 108.4 . . ?
C4 C5 H5B 108.4 . . ?
H5A C5 H5B 107.4 . . ?
C6 C5 C4 115.61(17) . . ?
C6 C5 H5A 108.4 . . ?
C6 C5 H5B 108.4 . . ?
N003 C6 C5 113.81(16) . . ?
N003 C6 H6A 108.8 . . ?
N003 C6 H6B 108.8 . . ?
C5 C6 H6A 108.8 . . ?
C5 C6 H6B 108.8 . . ?
H6A C6 H6B 107.7 . . ?
C8 C7 N002 118.38(17) . . ?
C12 C7 N002 118.76(17) . . ?
C12 C7 C8 122.56(18) . . ?
C7 C8 C13 122.52(18) . . ?
C9 C8 C7 117.39(19) . . ?
C9 C8 C13 120.09(18) . . ?
C8 C9 H9 119.4 . . ?
C10 C9 C8 121.2(2) . . ?
C10 C9 H9 119.4 . . ?
C9 C10 H10 119.8 . . ?
C9 C10 C11 120.37(19) . . ?
C11 C10 H10 119.8 . . ?
C10 C11 H11 119.5 . . ?
C10 C11 C12 120.93(19) . . ?
C12 C11 H11 119.5 . . ?
C7 C12 C16 122.40(17) . . ?
C11 C12 C7 117.55(18) . . ?
C11 C12 C16 120.05(18) . . ?
C8 C13 H13 107.6 . . ?
C8 C13 C14 110.50(19) . . ?
C8 C13 C15 112.80(17) . . ?
C14 C13 H13 107.6 . . ?
C15 C13 H13 107.6 . . ?
C15 C13 C14 110.49(18) . . ?
C13 C14 H14A 109.5 . . ?
C13 C14 H14B 109.5 . . ?
C13 C14 H14C 109.5 . . ?
H14A C14 H14B 109.5 . . ?
H14A C14 H14C 109.5 . . ?
H14B C14 H14C 109.5 . . ?
C13 C15 H15A 109.5 . . ?
C13 C15 H15B 109.5 . . ?
C13 C15 H15C 109.5 . . ?
H15A C15 H15B 109.5 . . ?
H15A C15 H15C 109.5 . . ?
H15B C15 H15C 109.5 . . ?
C12 C16 H16 107.7 . . ?
C12 C16 C17 112.34(17) . . ?
C12 C16 C18 110.69(16) . . ?
C17 C16 H16 107.7 . . ?
C17 C16 C18 110.60(17) . . ?
C18 C16 H16 107.7 . . ?
C16 C17 H17A 109.5 . . ?
C16 C17 H17B 109.5 . . ?
C16 C17 H17C 109.5 . . ?
H17A C17 H17B 109.5 . . ?
H17A C17 H17C 109.5 . . ?
H17B C17 H17C 109.5 . . ?
C16 C18 H18A 109.5 . . ?
C16 C18 H18B 109.5 . . ?
C16 C18 H18C 109.5 . . ?
H18A C18 H18B 109.5 . . ?
H18A C18 H18C 109.5 . . ?
H18B C18 H18C 109.5 . . ?
C20 C19 N003 118.40(17) . . ?
C24 C19 N003 119.30(17) . . ?
C24 C19 C20 122.05(18) . . ?
C19 C20 C25 122.99(18) . . ?
C21 C20 C19 117.7(2) . . ?
C21 C20 C25 119.31(18) . . ?
C20 C21 H21 119.4 . . ?
C22 C21 C20 121.3(2) . . ?
C22 C21 H21 119.4 . . ?
C21 C22 H22 119.9 . . ?
C21 C22 C23 120.2(2) . . ?
C23 C22 H22 119.9 . . ?
C22 C23 H23 119.4 . . ?
C22 C23 C24 121.1(2) . . ?
C24 C23 H23 119.4 . . ?
C19 C24 C28 123.11(18) . . ?
C23 C24 C19 117.62(19) . . ?
C23 C24 C28 119.23(19) . . ?
C20 C25 H25 107.8 . . ?
C20 C25 C26 110.92(17) . . ?
C20 C25 C27 112.42(18) . . ?
C26 C25 H25 107.8 . . ?
C27 C25 H25 107.8 . . ?
C27 C25 C26 109.80(17) . . ?
C25 C26 H26A 109.5 . . ?
C25 C26 H26B 109.5 . . ?
C25 C26 H26C 109.5 . . ?
H26A C26 H26B 109.5 . . ?
H26A C26 H26C 109.5 . . ?
H26B C26 H26C 109.5 . . ?
C25 C27 H27A 109.5 . . ?
C25 C27 H27B 109.5 . . ?
C25 C27 H27C 109.5 . . ?
H27A C27 H27B 109.5 . . ?
H27A C27 H27C 109.5 . . ?
H27B C27 H27C 109.5 . . ?
C24 C28 H28 107.5 . . ?
C24 C28 C29 110.93(17) . . ?
C24 C28 C30 112.51(18) . . ?
C29 C28 H28 107.5 . . ?
C29 C28 C30 110.60(18) . . ?
C30 C28 H28 107.5 . . ?
C28 C29 H29B 109.5 . . ?
C28 C29 H29A 109.5 . . ?
C28 C29 H29C 109.5 . . ?
H29B C29 H29A 109.5 . . ?
H29B C29 H29C 109.5 . . ?
H29A C29 H29C 109.5 . . ?
C28 C30 H30A 109.5 . . ?
C28 C30 H30B 109.5 . . ?
C28 C30 H30C 109.5 . . ?
H30A C30 H30B 109.5 . . ?
H30A C30 H30C 109.5 . . ?
H30B C30 H30C 109.5 . . ?
C2S C1S H1S 119.8 . . ?
C2S C1S C6S 120.5(3) . . ?
C6S C1S H1S 119.8 . . ?
C1S C2S H2S 120.0 . . ?
C3S C2S C1S 120.0(3) . . ?
C3S C2S H2S 120.0 . . ?
C2S C3S H3S 119.9 . . ?
C2S C3S C4S 120.2(3) . . ?
C4S C3S H3S 119.9 . . ?
C3S C4S H4S 120.0 . . ?
C3S C4S C5S 120.1(3) . . ?
C5S C4S H4S 120.0 . . ?
C4S C5S H5S 120.4 . . ?
C6S C5S C4S 119.3(3) . . ?
C6S C5S H5S 120.4 . . ?
C1S C6S H6S 120.0 . . ?
C5S C6S C1S 119.9(3) . . ?
C5S C6S H6S 120.0 . . ?

loop_
_geom_bond_atom_site_label_1
_geom_bond_atom_site_label_2
_geom_bond_distance
_geom_bond_site_symmetry_2
_geom_bond_publ_flag
Se1 C1 1.8532(19) . ?
N002 C1 1.357(2) . ?
N002 C2 1.491(2) . ?
N002 C7 1.452(2) . ?
N003 C1 1.356(2) . ?
N003 C6 1.485(2) . ?
N003 C19 1.453(2) . ?
C2 H2A 0.9700 . ?
C2 H2B 0.9700 . ?
C2 C3 1.536(3) . ?
C3 H3A 0.9700 . ?
C3 H3B 0.9700 . ?
C3 C4 1.530(3) . ?
C4 H4A 0.9700 . ?
C4 H4B 0.9700 . ?
C4 C5 1.524(3) . ?
C5 H5A 0.9700 . ?
C5 H5B 0.9700 . ?
C5 C6 1.523(3) . ?
C6 H6A 0.9700 . ?
C6 H6B 0.9700 . ?
C7 C8 1.402(3) . ?
C7 C12 1.402(3) . ?
C8 C9 1.396(3) . ?
C8 C13 1.519(3) . ?
C9 H9 0.9300 . ?
C9 C10 1.378(3) . ?
C10 H10 0.9300 . ?
C10 C11 1.386(3) . ?
C11 H11 0.9300 . ?
C11 C12 1.395(3) . ?
C12 C16 1.521(3) . ?
C13 H13 0.9800 . ?
C13 C14 1.531(3) . ?
C13 C15 1.524(3) . ?
C14 H14A 0.9600 . ?
C14 H14B 0.9600 . ?
C14 H14C 0.9600 . ?
C15 H15A 0.9600 . ?
C15 H15B 0.9600 . ?
C15 H15C 0.9600 . ?
C16 H16 0.9800 . ?
C16 C17 1.527(3) . ?
C16 C18 1.533(3) . ?
C17 H17A 0.9600 . ?
C17 H17B 0.9600 . ?
C17 H17C 0.9600 . ?
C18 H18A 0.9600 . ?
C18 H18B 0.9600 . ?
C18 H18C 0.9600 . ?
C19 C20 1.407(3) . ?
C19 C24 1.404(3) . ?
C20 C21 1.397(3) . ?
C20 C25 1.516(3) . ?
C21 H21 0.9300 . ?
C21 C22 1.380(3) . ?
C22 H22 0.9300 . ?
C22 C23 1.382(3) . ?
C23 H23 0.9300 . ?
C23 C24 1.401(3) . ?
C24 C28 1.519(3) . ?
C25 H25 0.9800 . ?
C25 C26 1.538(3) . ?
C25 C27 1.536(3) . ?
C26 H26A 0.9600 . ?
C26 H26B 0.9600 . ?
C26 H26C 0.9600 . ?
C27 H27A 0.9600 . ?
C27 H27B 0.9600 . ?
C27 H27C 0.9600 . ?
C28 H28 0.9800 . ?
C28 C29 1.531(3) . ?
C28 C30 1.533(3) . ?
C29 H29B 0.9600 . ?
C29 H29A 0.9600 . ?
C29 H29C 0.9600 . ?
C30 H30A 0.9600 . ?
C30 H30B 0.9600 . ?
C30 H30C 0.9600 . ?
C1S H1S 0.9300 . ?
C1S C2S 1.362(4) . ?
C1S C6S 1.371(4) . ?
C2S H2S 0.9300 . ?
C2S C3S 1.356(4) . ?
C3S H3S 0.9300 . ?
C3S C4S 1.371(4) . ?
C4S H4S 0.9300 . ?
C4S C5S 1.379(4) . ?
C5S H5S 0.9300 . ?
C5S C6S 1.369(4) . ?
C6S H6S 0.9300 . ?

loop_
_geom_torsion_atom_site_label_1
_geom_torsion_atom_site_label_2
_geom_torsion_atom_site_label_3
_geom_torsion_atom_site_label_4
_geom_torsion
_geom_torsion_site_symmetry_1
_geom_torsion_site_symmetry_2
_geom_torsion_site_symmetry_3
_geom_torsion_site_symmetry_4
_geom_torsion_publ_flag
N002 C2 C3 C4 108.64(19) . . . . ?
N002 C7 C8 C9 -175.12(17) . . . . ?
N002 C7 C8 C13 5.5(3) . . . . ?
N002 C7 C12 C11 174.62(17) . . . . ?
N002 C7 C12 C16 -4.5(3) . . . . ?
N003 C19 C20 C21 172.19(17) . . . . ?
N003 C19 C20 C25 -10.3(3) . . . . ?
N003 C19 C24 C23 -172.87(17) . . . . ?
N003 C19 C24 C28 9.4(3) . . . . ?
C1 N002 C2 C3 -36.7(3) . . . . ?
C1 N002 C7 C8 -88.9(2) . . . . ?
C1 N002 C7 C12 97.3(2) . . . . ?
C1 N003 C6 C5 111.5(2) . . . . ?
C1 N003 C19 C20 93.8(2) . . . . ?
C1 N003 C19 C24 -91.7(2) . . . . ?
C2 N002 C1 Se1 157.11(15) . . . . ?
C2 N002 C1 N003 -22.0(3) . . . . ?
C2 N002 C7 C8 95.2(2) . . . . ?
C2 N002 C7 C12 -78.6(2) . . . . ?
C2 C3 C4 C5 -70.2(2) . . . . ?
C3 C4 C5 C6 39.8(3) . . . . ?
C4 C5 C6 N003 -82.2(2) . . . . ?
C6 N003 C1 Se1 156.15(13) . . . . ?
C6 N003 C1 N002 -24.7(3) . . . . ?
C6 N003 C19 C20 -71.4(2) . . . . ?
C6 N003 C19 C24 103.1(2) . . . . ?
C7 N002 C1 Se1 -18.0(2) . . . . ?
C7 N002 C1 N003 162.86(16) . . . . ?
C7 N002 C2 C3 138.65(17) . . . . ?
C7 C8 C9 C10 1.2(3) . . . . ?
C7 C8 C13 C14 108.1(2) . . . . ?
C7 C8 C13 C15 -127.6(2) . . . . ?
C7 C12 C16 C17 -120.4(2) . . . . ?
C7 C12 C16 C18 115.5(2) . . . . ?
C8 C7 C12 C11 1.1(3) . . . . ?
C8 C7 C12 C16 -178.05(18) . . . . ?
C8 C9 C10 C11 -0.5(3) . . . . ?
C9 C8 C13 C14 -71.2(2) . . . . ?
C9 C8 C13 C15 53.0(3) . . . . ?
C9 C10 C11 C12 0.0(3) . . . . ?
C10 C11 C12 C7 -0.3(3) . . . . ?
C10 C11 C12 C16 178.90(19) . . . . ?
C11 C12 C16 C17 60.5(2) . . . . ?
C11 C12 C16 C18 -63.7(2) . . . . ?
C12 C7 C8 C9 -1.6(3) . . . . ?
C12 C7 C8 C13 179.09(18) . . . . ?
C13 C8 C9 C10 -179.40(19) . . . . ?
C19 N003 C1 Se1 -7.2(2) . . . . ?
C19 N003 C1 N002 171.95(16) . . . . ?
C19 N003 C6 C5 -84.08(19) . . . . ?
C19 C20 C21 C22 1.0(3) . . . . ?
C19 C20 C25 C26 -116.2(2) . . . . ?
C19 C20 C25 C27 120.4(2) . . . . ?
C19 C24 C28 C29 109.0(2) . . . . ?
C19 C24 C28 C30 -126.5(2) . . . . ?
C20 C19 C24 C23 1.4(3) . . . . ?
C20 C19 C24 C28 -176.34(18) . . . . ?
C20 C21 C22 C23 0.8(3) . . . . ?
C21 C20 C25 C26 61.3(2) . . . . ?
C21 C20 C25 C27 -62.1(2) . . . . ?
C21 C22 C23 C24 -1.6(3) . . . . ?
C22 C23 C24 C19 0.5(3) . . . . ?
C22 C23 C24 C28 178.32(19) . . . . ?
C23 C24 C28 C29 -68.7(2) . . . . ?
C23 C24 C28 C30 55.8(3) . . . . ?
C24 C19 C20 C21 -2.1(3) . . . . ?
C24 C19 C20 C25 175.42(18) . . . . ?
C25 C20 C21 C22 -176.64(19) . . . . ?
C1S C2S C3S C4S 0.4(4) . . . . ?
C2S C1S C6S C5S -0.6(4) . . . . ?
C2S C3S C4S C5S -0.2(4) . . . . ?
C3S C4S C5S C6S -0.4(4) . . . . ?
C4S C5S C6S C1S 0.8(4) . . . . ?
C6S C1S C2S C3S 0.0(4) . . . . ?
